data_4002529
loop_
_publ_author_name
'Nalini, G.'
'Guru Row, T.N.'

_publ_section_title
;
 Variable temperature X-ray crystal structure analysis of a type I
 langbeinite: Rb2 Cd2 (S O4)3
;
_journal_name_full 'Chemistry of Materials (1,1989-)'
_journal_page_first 4729
_journal_page_last 4735
_journal_volume 14
_journal_year 2002
_chemical_formula_sum 'Cd2 O12 Rb2 S3'
_chemical_name_systematic 'Rb2 Cd2 (S O4)3'
_space_group_IT_number 198
_symmetry_space_group_name_Hall 'P 2ac 2ab 3'
_symmetry_space_group_name_H-M 'P 21 3'
_cell_angle_alpha 90
_cell_angle_beta 90
_cell_angle_gamma 90
_cell_formula_units_Z 4
_cell_length_a 10.378
_cell_length_b 10.378
_cell_length_c 10.378
_cell_volume 1117.741
_citation_journal_id_ASTM CMATEX
_cod_data_source_file Nalini_CMATEX_2002_1676.cif
_cod_data_source_block Cd2O12Rb2S3
_cod_database_code 4002529

loop_
_symmetry_equiv_pos_as_xyz
x,y,z
-x+1/2,-y,z+1/2
x+1/2,-y+1/2,-z
-x,y+1/2,-z+1/2
z,x,y
-z+1/2,-x,y+1/2
z+1/2,-x+1/2,-y
-z,x+1/2,-y+1/2
y,z,x
y+1/2,-z+1/2,-x
-y,z+1/2,-x+1/2
-y+1/2,-z,x+1/2

loop_
_atom_site_label
_atom_site_type_symbol
_atom_site_fract_x
_atom_site_fract_y
_atom_site_fract_z
_atom_site_occupancy
_atom_site_U_iso_or_equiv
Cd1 Cd+2 0.168 0.168 0.168 1 0.0
Cd2 Cd+2 0.9118 0.9118 0.9118 1 0.0
O2 O-2 -0.0918 0.8523 0.2494 1 0.0
Rb1 Rb+1 0.815 0.315 0.185 1 0.0
O3 O-2 0.7772 0.0342 0.3126 1 0.0
O1 O-2 0.8298 0.0015 0.0909 1 0.0
Rb2 Rb+1 0.5514 -0.0514 0.0514 1 0.0
O4 O-2 -0.0068 0.0637 0.2459 1 0.0
S1 S+6 0.8758 -0.0132 0.2239 1 0.0
